data_7052902
loop_
_publ_author_name
'Klap\"otke, Thomas M.'
'Nordheider, Andreas'
'Stierstorfer, J\"org'

_publ_section_title
;
 Synthesis and reactivity of an unexpected highly sensitive
 1-carboxymethyl-3-diazonio-5-nitrimino-1,2,4-triazole
;
_journal_issue 7
_journal_name_full 'New Journal of Chemistry'
_journal_page_first 1463
_journal_paper_doi 10.1039/c2nj40044h
_journal_volume 36
_journal_year 2012
_chemical_formula_moiety 'C4 H3 N7 O4, 2(H2 O) '
_chemical_formula_sum 'C4 H7 N7 O6'
_chemical_formula_weight 249.17
_space_group_IT_number 2
_symmetry_cell_setting triclinic
_symmetry_Int_Tables_number 2
_symmetry_space_group_name_Hall '-P 1'
_symmetry_space_group_name_H-M 'P -1'
_atom_sites_solution_hydrogens geom
_atom_sites_solution_primary direct
_atom_sites_solution_secondary difmap
_audit_creation_date
;
'Tue Aug 24 20:43:19 2010'
;
_audit_creation_method SHELXL-97
_audit_update_record 25.08.2010
_cell_angle_alpha 93.949(7)
_cell_angle_beta 90.503(7)
_cell_angle_gamma 104.609(7)
_cell_formula_units_Z 2
_cell_length_a 5.9153(5)
_cell_length_b 9.1960(8)
_cell_length_c 9.4344(8)
_cell_measurement_reflns_used 1295
_cell_measurement_temperature 173(2)
_cell_measurement_theta_max 28.6832
_cell_measurement_theta_min 4.2142
_cell_volume 495.25(8)
_computing_cell_refinement
;
CrysAlis RED, Oxford Diffraction Ltd.,
Version 1.171.27p5 beta (release 01-04-2005 CrysAlis171 .NET)
(compiled Apr 1 2005,17:53:34)
;
_computing_data_collection
;
CrysAlis CCD, Oxford Diffraction Ltd.,
Version 1.171.27p5 beta (release 01-04-2005 CrysAlis171 .NET)
(compiled Apr 1 2005,17:53:34)
;
_computing_data_reduction
;
CrysAlis RED, Oxford Diffraction Ltd.,
Version 1.171.27p5 beta (release 01-04-2005 CrysAlis171 .NET)
(compiled Apr 1 2005,17:53:34)
;
_computing_molecular_graphics
;
'ORTEP (M. N. Burnett, C. K. Johnson, ORTEP-III: Oak Ridge Thermal Ellipsoid
;
_computing_publication_material 'PLATON (A. L. Spek, Acta Crystallogr, Sect. A, 1990, 46, C34, 1995 version).'
_computing_structure_refinement 'SHELXL-97 (Sheldrick, 1997)'
_computing_structure_solution SIR-92
_diffrn_ambient_temperature 173
_diffrn_detector_area_resol_mean 15.9809
_diffrn_measured_fraction_theta_full 0.985
_diffrn_measured_fraction_theta_max 0.985
_diffrn_measurement_device 'CCD camera on \k-goniostat'
_diffrn_measurement_device_type KappaCCD
_diffrn_measurement_method omega-scan
_diffrn_orient_matrix_UB_11 -0.0508932443
_diffrn_orient_matrix_UB_12 -0.0653281553
_diffrn_orient_matrix_UB_13 -0.0449051432
_diffrn_orient_matrix_UB_21 -0.1127906571
_diffrn_orient_matrix_UB_22 0.0093858458
_diffrn_orient_matrix_UB_23 0.0152097198
_diffrn_orient_matrix_UB_31 0.0054813796
_diffrn_orient_matrix_UB_32 0.0449154429
_diffrn_orient_matrix_UB_33 -0.0586201393
_diffrn_radiation_collimation 0.5
_diffrn_radiation_monochromator graphite
_diffrn_radiation_source 'fine-focus sealed tube'
_diffrn_radiation_type 'Mo K\a'
_diffrn_radiation_wavelength 0.71073
_diffrn_reflns_av_R_equivalents 0.0218
_diffrn_reflns_av_sigmaI/netI 0.0658
_diffrn_reflns_limit_h_max 7
_diffrn_reflns_limit_h_min -7
_diffrn_reflns_limit_k_max 11
_diffrn_reflns_limit_k_min -7
_diffrn_reflns_limit_l_max 11
_diffrn_reflns_limit_l_min -11
_diffrn_reflns_number 3351
_diffrn_reflns_theta_full 25.99
_diffrn_reflns_theta_max 25.99
_diffrn_reflns_theta_min 4.27
_diffrn_source_current 40
_diffrn_source_type 'Spellman generator'
_diffrn_source_voltage 50
_exptl_absorpt_coefficient_mu 0.154
_exptl_absorpt_correction_T_max 0.9847
_exptl_absorpt_correction_T_min 0.9408
_exptl_absorpt_correction_type multi-scan
_exptl_absorpt_process_details
;SCALE3 ABSPACK - An Oxford Diffraction program (1.0.4,gui:1.0.3)
(C) 2005 Oxford Diffraction Ltd.
;
_exptl_crystal_colour colorless
_exptl_crystal_density_diffrn 1.671
_exptl_crystal_density_method 'not measured'
_exptl_crystal_description rod
_exptl_crystal_F_000 256
_exptl_crystal_size_max 0.40
_exptl_crystal_size_mid 0.11
_exptl_crystal_size_min 0.10
_refine_diff_density_max 0.211
_refine_diff_density_min -0.168
_refine_diff_density_rms 0.039
_refine_ls_extinction_method none
_refine_ls_goodness_of_fit_ref 0.802
_refine_ls_hydrogen_treatment refall
_refine_ls_matrix_type full
_refine_ls_number_parameters 182
_refine_ls_number_reflns 1923
_refine_ls_number_restraints 0
_refine_ls_restrained_S_all 0.802
_refine_ls_R_factor_all 0.0625
_refine_ls_R_factor_gt 0.0322
_refine_ls_shift/su_max 0.000
_refine_ls_shift/su_mean 0.000
_refine_ls_structure_factor_coef Fsqd
_refine_ls_weighting_details 'calc w=1/[\s^2^(Fo^2^)+(0.1000P)^2^+0.0000P] where P=(Fo^2^+2Fc^2^)/3'
_refine_ls_weighting_scheme calc
_refine_ls_wR_factor_gt 0.0513
_refine_ls_wR_factor_ref 0.0556
_reflns_number_gt 1195
_reflns_number_total 1923
_reflns_threshold_expression >2sigma(I)
_cod_data_source_file c2nj40044h.txt
_cod_data_source_block fx361
_cod_original_cell_volume 495.25(7)
_cod_database_code 7052902

loop_
_symmetry_equiv_pos_as_xyz
'x, y, z'
'-x, -y, -z'

loop_
_atom_site_label
_atom_site_type_symbol
_atom_site_fract_x
_atom_site_fract_y
_atom_site_fract_z
_atom_site_U_iso_or_equiv
_atom_site_adp_type
_atom_site_occupancy
_atom_site_symmetry_multiplicity
_atom_site_calc_flag
O5 O 0.5509(2) 0.49180(18) -0.25982(15) 0.0349(3) Uani 1 1 d
O6 O -0.2572(3) 0.71619(17) 0.58485(17) 0.0484(4) Uani 1 1 d
N6 N 0.8256(2) 1.31866(17) 0.23297(14) 0.0271(3) Uani 1 1 d
N7 N 0.8805(2) 1.44080(18) 0.23202(16) 0.0372(4) Uani 1 1 d
H3B H 0.993(3) 0.8468(16) 0.1202(15) 0.020(4) Uiso 1 1 d
H3A H 0.826(3) 0.7458(19) 0.2196(17) 0.034(5) Uiso 1 1 d
H6A H -0.304(3) 0.792(2) 0.596(2) 0.039(6) Uiso 1 1 d
H5A H 0.606(4) 0.555(3) -0.326(2) 0.069(8) Uiso 1 1 d
H5B H 0.561(4) 0.410(3) -0.285(3) 0.076(9) Uiso 1 1 d
H6B H -0.144(4) 0.734(3) 0.530(3) 0.081(9) Uiso 1 1 d
H4A H 0.682(3) 0.566(2) -0.109(2) 0.072(7) Uiso 1 1 d
N4 N 0.4430(2) 0.81699(15) 0.32002(14) 0.0266(3) Uani 1 1 d
O4 O 0.76674(19) 0.61673(13) -0.02973(13) 0.0312(3) Uani 1 1 d
N1 N 0.7643(2) 0.94361(14) 0.20013(13) 0.0228(3) Uani 1 1 d
C1 C 0.5746(3) 0.95055(18) 0.27957(17) 0.0230(4) Uani 1 1 d
N2 N 0.8846(2) 1.08266(15) 0.16906(14) 0.0256(3) Uani 1 1 d
N5 N 0.2524(2) 0.82054(16) 0.39232(14) 0.0285(3) Uani 1 1 d
O2 O 0.18013(19) 0.93426(14) 0.41672(13) 0.0355(3) Uani 1 1 d
N3 N 0.5665(2) 1.09468(15) 0.30407(14) 0.0251(3) Uani 1 1 d
O1 O 0.14389(19) 0.69535(13) 0.43421(13) 0.0388(3) Uani 1 1 d
O3 O 0.5145(2) 0.76206(13) -0.01873(12) 0.0355(3) Uani 1 1 d
C4 C 0.6862(3) 0.72860(18) 0.02256(17) 0.0253(4) Uani 1 1 d
C2 C 0.7568(3) 1.16178(18) 0.23513(17) 0.0232(4) Uani 1 1 d
C3 C 0.8373(3) 0.8123(2) 0.1472(2) 0.0249(4) Uani 1 1 d

loop_
_atom_site_aniso_label
_atom_site_aniso_U_11
_atom_site_aniso_U_22
_atom_site_aniso_U_33
_atom_site_aniso_U_23
_atom_site_aniso_U_13
_atom_site_aniso_U_12
O5 0.0440(8) 0.0239(8) 0.0358(8) -0.0030(7) 0.0089(6) 0.0078(6)
O6 0.0514(10) 0.0354(9) 0.0648(11) 0.0131(8) 0.0254(8) 0.0198(8)
N6 0.0250(8) 0.0251(9) 0.0305(9) -0.0002(7) 0.0013(7) 0.0056(7)
N7 0.0337(9) 0.0304(10) 0.0471(11) 0.0004(8) 0.0010(8) 0.0077(7)
N4 0.0288(8) 0.0232(8) 0.0268(8) 0.0014(7) 0.0107(7) 0.0049(6)
O4 0.0359(7) 0.0243(7) 0.0337(8) -0.0068(6) 0.0033(6) 0.0104(6)
N1 0.0249(7) 0.0191(8) 0.0247(8) 0.0006(7) 0.0032(6) 0.0065(6)
C1 0.0260(9) 0.0243(10) 0.0181(9) -0.0002(8) -0.0019(7) 0.0057(7)
N2 0.0259(8) 0.0211(8) 0.0287(8) 0.0009(7) 0.0025(6) 0.0040(6)
N5 0.0302(8) 0.0278(9) 0.0251(8) -0.0015(7) 0.0017(7) 0.0037(7)
O2 0.0367(7) 0.0311(8) 0.0419(8) 0.0009(6) 0.0102(6) 0.0148(6)
N3 0.0306(8) 0.0211(8) 0.0234(8) -0.0013(6) 0.0016(6) 0.0069(6)
O1 0.0403(7) 0.0251(7) 0.0454(8) 0.0018(6) 0.0163(6) -0.0028(6)
O3 0.0389(7) 0.0367(8) 0.0336(7) -0.0056(6) -0.0071(6) 0.0171(6)
C4 0.0304(10) 0.0215(10) 0.0235(10) 0.0042(8) 0.0082(8) 0.0046(8)
C2 0.0266(9) 0.0170(9) 0.0252(10) -0.0004(8) -0.0019(8) 0.0049(7)
C3 0.0241(10) 0.0217(10) 0.0296(11) 0.0008(8) 0.0035(8) 0.0075(8)

loop_
_atom_type_symbol
_atom_type_description
_atom_type_scat_dispersion_real
_atom_type_scat_dispersion_imag
_atom_type_scat_source
C C 0.0033 0.0016 'International Tables Vol C Tables 4.2.6.8 and 6.1.1.4'
H H 0.0000 0.0000 'International Tables Vol C Tables 4.2.6.8 and 6.1.1.4'
O O 0.0106 0.0060 'International Tables Vol C Tables 4.2.6.8 and 6.1.1.4'
N N 0.0061 0.0033 'International Tables Vol C Tables 4.2.6.8 and 6.1.1.4'

loop_
_geom_angle_atom_site_label_1
_geom_angle_atom_site_label_2
_geom_angle_atom_site_label_3
_geom_angle
H5A O5 H5B 110(2)
H6A O6 H6B 108(2)
N7 N6 C2 179.48(17)
N5 N4 C1 116.99(14)
C4 O4 H4A 112.9(13)
N2 N1 C1 110.89(13)
N2 N1 C3 120.55(14)
C1 N1 C3 128.53(14)
N3 C1 N4 134.14(16)
N3 C1 N1 109.75(14)
N4 C1 N1 116.06(15)
C2 N2 N1 99.01(13)
O2 N5 O1 121.01(15)
O2 N5 N4 124.49(14)
O1 N5 N4 114.49(14)
C2 N3 C1 99.36(13)
O3 C4 O4 126.21(16)
O3 C4 C3 123.08(15)
O4 C4 C3 110.70(15)
N2 C2 N3 120.97(14)
N2 C2 N6 118.24(14)
N3 C2 N6 120.79(14)
N1 C3 C4 112.08(14)
N1 C3 H3B 106.5(9)
C4 C3 H3B 110.5(9)
N1 C3 H3A 109.3(10)
C4 C3 H3A 107.7(10)
H3B C3 H3A 110.8(12)

loop_
_geom_bond_atom_site_label_1
_geom_bond_atom_site_label_2
_geom_bond_distance
O5 H5A 0.89(2)
O5 H5B 0.79(3)
O6 H6A 0.814(19)
O6 H6B 0.84(3)
N6 N7 1.0884(17)
N6 C2 1.398(2)
N4 N5 1.3293(18)
N4 C1 1.359(2)
O4 C4 1.3077(19)
O4 H4A 0.92(2)
N1 N2 1.3504(17)
N1 C1 1.367(2)
N1 C3 1.441(2)
C1 N3 1.342(2)
N2 C2 1.309(2)
N5 O2 1.2342(17)
N5 O1 1.2600(16)
N3 C2 1.3372(19)
O3 C4 1.2024(17)
C4 C3 1.512(2)
C3 H3B 0.941(14)
C3 H3A 0.939(16)

loop_
_geom_hbond_atom_site_label_D
_geom_hbond_atom_site_label_H
_geom_hbond_atom_site_label_A
_geom_hbond_distance_DH
_geom_hbond_distance_HA
_geom_hbond_distance_DA
_geom_hbond_angle_DHA
_geom_hbond_site_symmetry_A
O6 H6A N3 0.814(19) 2.255(19) 2.977(2) 147.9(17) 2_576
O6 H6A O2 0.814(19) 2.450(19) 3.1318(19) 142.0(16) 2_576
O5 H5A O6 0.89(2) 1.78(2) 2.638(2) 164(2) 1_654
O5 H5B N4 0.79(3) 2.08(3) 2.867(2) 170(2) 2_665
O5 H5B O1 0.79(3) 2.58(2) 3.1870(19) 134(2) 2_665
O6 H6B O1 0.84(3) 2.03(3) 2.817(2) 155(2) .
O6 H6B O2 0.84(3) 2.59(3) 3.335(2) 148(2) .
O6 H6B N5 0.84(3) 2.66(3) 3.490(2) 170(2) .
O4 H4A O5 0.92(2) 1.64(2) 2.5553(18) 173(2) .

loop_
_geom_torsion_atom_site_label_1
_geom_torsion_atom_site_label_2
_geom_torsion_atom_site_label_3
_geom_torsion_atom_site_label_4
_geom_torsion
N5 N4 C1 N3 5.4(3)
N5 N4 C1 N1 -177.30(12)
N2 N1 C1 N3 -0.63(17)
C3 N1 C1 N3 -178.64(14)
N2 N1 C1 N4 -178.54(12)
C3 N1 C1 N4 3.5(2)
C1 N1 N2 C2 0.88(16)
C3 N1 N2 C2 179.07(13)
C1 N4 N5 O2 4.9(2)
C1 N4 N5 O1 -176.18(13)
N4 C1 N3 C2 177.43(17)
N1 C1 N3 C2 0.05(15)
N1 N2 C2 N3 -0.95(18)
N1 N2 C2 N6 178.43(12)
C1 N3 C2 N2 0.60(19)
C1 N3 C2 N6 -178.76(14)
N2 N1 C3 C4 -103.00(17)
C1 N1 C3 C4 74.8(2)
O3 C4 C3 N1 -5.7(2)
O4 C4 C3 N1 175.32(14)
